data_1571393
loop_
_publ_author_name
'Stumbo, Emily E.'
'Hodge, Emarald K.'
'Williams, Matthew'
'Thornton, Diana A.'
'McMillen, Colin D.'
'Pienkos, Jared A.'

_publ_section_title
;
 Synthesis and Crystallographic Characterization of Heteroleptic Ir(III)
 Complexes Containing the N-oxide Functional Group and Crystallographic
 Characterization of Ir(III) N-oxide Precursors
;
_journal_issue 3
_journal_name_full Crystals
_journal_page_first 281
_journal_paper_doi 10.3390/cryst14030281
_journal_volume 14
_journal_year 2024
_chemical_formula_sum 'C30 H22 F6 Ir N6 P'
_chemical_formula_weight 803.70
_space_group_crystal_system orthorhombic
_space_group_IT_number 61
_space_group_name_Hall '-P 2ac 2ab'
_space_group_name_H-M_alt 'P b c a'
_atom_sites_solution_hydrogens geom
_atom_sites_solution_primary dual
_atom_sites_solution_secondary difmap
_audit_creation_method SHELXL-2016/6
_cell_angle_alpha 90
_cell_angle_beta 90
_cell_angle_gamma 90
_cell_formula_units_Z 8
_cell_length_a 10.8324(4)
_cell_length_b 16.0987(6)
_cell_length_c 31.5748(10)
_cell_measurement_reflns_used 9035
_cell_measurement_temperature 100(2)
_cell_measurement_theta_max 28.28
_cell_measurement_theta_min 2.58
_cell_volume 5506.3(3)
_computing_cell_refinement 'Bruker SAINT'
_computing_data_collection 'Bruker APEX3'
_computing_data_reduction 'Bruker SAINT'
_computing_molecular_graphics 'Bruker SHELXTL'
_computing_publication_material 'Bruker SHELXTL'
_computing_structure_refinement 'SHELXL-2016/6 (Sheldrick, 2016)'
_computing_structure_solution 'SHELXT 2014/5 (Sheldrick, 2014)'
_diffrn_ambient_temperature 100(2)
_diffrn_measured_fraction_theta_full 0.999
_diffrn_measured_fraction_theta_max 0.999
_diffrn_measurement_device_type 'Bruker D8 Venture Photon 2'
_diffrn_measurement_method '\f and \w scans'
_diffrn_radiation_type MoK\a
_diffrn_radiation_wavelength 0.71073
_diffrn_reflns_av_R_equivalents 0.0576
_diffrn_reflns_av_unetI/netI 0.0273
_diffrn_reflns_Laue_measured_fraction_full 0.999
_diffrn_reflns_Laue_measured_fraction_max 0.999
_diffrn_reflns_limit_h_max 13
_diffrn_reflns_limit_h_min -13
_diffrn_reflns_limit_k_max 19
_diffrn_reflns_limit_k_min -19
_diffrn_reflns_limit_l_max 38
_diffrn_reflns_limit_l_min -38
_diffrn_reflns_number 53413
_diffrn_reflns_point_group_measured_fraction_full 0.999
_diffrn_reflns_point_group_measured_fraction_max 0.999
_diffrn_reflns_theta_full 25.242
_diffrn_reflns_theta_max 25.999
_diffrn_reflns_theta_min 2.356
_diffrn_source 'Incoatec I\mS'
_exptl_absorpt_coefficient_mu 4.983
_exptl_absorpt_correction_T_max 1.0000
_exptl_absorpt_correction_T_min 0.7423
_exptl_absorpt_correction_type multi-scan
_exptl_absorpt_process_details 'SADABS, Bruker'
_exptl_crystal_colour red
_exptl_crystal_density_diffrn 1.939
_exptl_crystal_description block
_exptl_crystal_F_000 3120
_exptl_crystal_size_max 0.137
_exptl_crystal_size_mid 0.122
_exptl_crystal_size_min 0.056
_refine_diff_density_max 2.742
_refine_diff_density_min -1.650
_refine_diff_density_rms 0.152
_refine_ls_extinction_method none
_refine_ls_goodness_of_fit_ref 1.219
_refine_ls_hydrogen_treatment constr
_refine_ls_matrix_type full
_refine_ls_number_parameters 397
_refine_ls_number_reflns 5404
_refine_ls_number_restraints 0
_refine_ls_restrained_S_all 1.219
_refine_ls_R_factor_all 0.0478
_refine_ls_R_factor_gt 0.0319
_refine_ls_shift/su_max 0.001
_refine_ls_shift/su_mean 0.000
_refine_ls_structure_factor_coef Fsqd
_refine_ls_weighting_details 'w=1/[\s^2^(Fo^2^)+37.3348P] where P=(Fo^2^+2Fc^2^)/3'
_refine_ls_weighting_scheme calc
_refine_ls_wR_factor_gt 0.0599
_refine_ls_wR_factor_ref 0.0707
_reflns_Friedel_coverage 0.000
_reflns_number_gt 4298
_reflns_number_total 5404
_reflns_threshold_expression 'I > 2\s(I)'
_cod_data_source_file Ir-NO-NN-combined-CIF.cif
_cod_data_source_block 8
_cod_database_code 1571393
_shelx_shelxl_version_number 2016/6
_shelx_space_group_comment
;
The symmetry employed for this shelxl refinement is uniquely defined
by the following loop, which should always be used as a source of
symmetry information in preference to the above space-group names.
They are only intended as comments.
;
_shelx_estimated_absorpt_t_min 0.548
_shelx_estimated_absorpt_t_max 0.768

loop_
_space_group_symop_operation_xyz
'x, y, z'
'-x+1/2, -y, z+1/2'
'-x, y+1/2, -z+1/2'
'x+1/2, -y+1/2, -z'
'-x, -y, -z'
'x-1/2, y, -z-1/2'
'x, -y-1/2, z-1/2'
'-x-1/2, y-1/2, z'

loop_
_atom_site_label
_atom_site_type_symbol
_atom_site_fract_x
_atom_site_fract_y
_atom_site_fract_z
_atom_site_U_iso_or_equiv
_atom_site_adp_type
_atom_site_occupancy
_atom_site_site_symmetry_order
_atom_site_calc_flag
_atom_site_refinement_flags_posn
_atom_site_refinement_flags_adp
_atom_site_refinement_flags_occupancy
_atom_site_disorder_assembly
_atom_site_disorder_group
Ir1 Ir 0.45601(2) 0.47274(2) 0.36068(2) 0.01400(6) Uani 1 1 d . . . . .
P1 P 0.04844(15) 0.63052(9) 0.45301(4) 0.0217(3) Uani 1 1 d . . . . .
F1 F 0.0294(3) 0.6757(2) 0.40795(10) 0.0278(8) Uani 1 1 d . . . . .
F2 F 0.1938(3) 0.6471(2) 0.44890(11) 0.0306(8) Uani 1 1 d . . . . .
F3 F 0.0682(3) 0.5858(2) 0.49736(10) 0.0327(8) Uani 1 1 d . . . . .
F4 F 0.0321(4) 0.7183(2) 0.47637(11) 0.0382(9) Uani 1 1 d . . . . .
F5 F -0.0981(3) 0.6149(2) 0.45584(11) 0.0345(9) Uani 1 1 d . . . . .
F6 F 0.0647(3) 0.5425(2) 0.42848(10) 0.0307(8) Uani 1 1 d . . . . .
N1 N 0.4129(4) 0.5190(3) 0.42228(13) 0.0178(9) Uani 1 1 d . . . . .
N2 N 0.3665(5) 0.5560(3) 0.50727(14) 0.0236(11) Uani 1 1 d . . . . .
N3 N 0.1281(4) 0.2927(3) 0.41757(15) 0.0243(10) Uani 1 1 d . . . . .
N4 N 0.3201(4) 0.3872(3) 0.38357(13) 0.0163(9) Uani 1 1 d . . . . .
N5 N 0.6081(4) 0.4162(3) 0.38658(12) 0.0161(9) Uani 1 1 d . . . . .
N6 N 0.3164(4) 0.5299(3) 0.32785(13) 0.0164(9) Uani 1 1 d . . . . .
C1 C 0.4627(5) 0.5860(3) 0.44117(16) 0.0182(11) Uani 1 1 d . . . . .
H1 H 0.515139 0.621681 0.425347 0.022 Uiso 1 1 calc R U . . .
C2 C 0.4391(6) 0.6035(4) 0.48298(17) 0.0252(13) Uani 1 1 d . . . . .
H2 H 0.475925 0.651428 0.495182 0.030 Uiso 1 1 calc R U . . .
C3 C 0.3133(5) 0.4917(4) 0.48806(16) 0.0224(12) Uani 1 1 d . . . . .
H3 H 0.258715 0.457558 0.503953 0.027 Uiso 1 1 calc R U . . .
C4 C 0.3341(5) 0.4721(3) 0.44565(15) 0.0183(11) Uani 1 1 d . . . . .
C5 C 0.2774(5) 0.4023(3) 0.42336(16) 0.0194(12) Uani 1 1 d . . . . .
C6 C 0.1806(5) 0.3543(4) 0.43944(18) 0.0231(12) Uani 1 1 d . . . . .
H6 H 0.150864 0.365960 0.467107 0.028 Uiso 1 1 calc R U . . .
C7 C 0.1736(5) 0.2791(4) 0.37938(17) 0.0238(12) Uani 1 1 d . . . . .
H7 H 0.139332 0.235180 0.363078 0.029 Uiso 1 1 calc R U . . .
C8 C 0.2680(5) 0.3250(3) 0.36185(17) 0.0210(11) Uani 1 1 d . . . . .
H8 H 0.296412 0.312408 0.334115 0.025 Uiso 1 1 calc R U . . .
C9 C 0.6056(5) 0.3402(3) 0.40516(16) 0.0201(12) Uani 1 1 d . . . . .
H9 H 0.529108 0.311681 0.407265 0.024 Uiso 1 1 calc R U . . .
C10 C 0.7096(6) 0.3035(3) 0.42094(16) 0.0229(12) Uani 1 1 d . . . . .
H10 H 0.705255 0.249864 0.433417 0.028 Uiso 1 1 calc R U . . .
C11 C 0.8205(5) 0.3448(3) 0.41861(17) 0.0224(12) Uani 1 1 d . . . . .
H11 H 0.893067 0.320323 0.430003 0.027 Uiso 1 1 calc R U . . .
C12 C 0.8258(5) 0.4225(4) 0.39947(17) 0.0236(12) Uani 1 1 d . . . . .
H12 H 0.901965 0.451398 0.397206 0.028 Uiso 1 1 calc R U . . .
C13 C 0.7165(5) 0.4575(3) 0.38358(16) 0.0192(11) Uani 1 1 d . . . . .
C14 C 0.7049(5) 0.5374(3) 0.36160(15) 0.0170(11) Uani 1 1 d . . . . .
C15 C 0.8059(5) 0.5907(3) 0.35576(17) 0.0217(12) Uani 1 1 d . . . . .
H15 H 0.885307 0.575488 0.365924 0.026 Uiso 1 1 calc R U . . .
C16 C 0.7886(6) 0.6664(4) 0.33480(18) 0.0258(13) Uani 1 1 d . . . . .
H16 H 0.856587 0.702520 0.330124 0.031 Uiso 1 1 calc R U . . .
C17 C 0.6716(6) 0.6882(4) 0.32092(18) 0.0253(13) Uani 1 1 d . . . . .
H17 H 0.659421 0.740190 0.307309 0.030 Uiso 1 1 calc R U . . .
C18 C 0.5719(5) 0.6351(3) 0.32663(16) 0.0209(12) Uani 1 1 d . . . . .
H18 H 0.492831 0.651069 0.316448 0.025 Uiso 1 1 calc R U . . .
C19 C 0.5858(5) 0.5584(3) 0.34718(15) 0.0181(11) Uani 1 1 d . . . . .
C20 C 0.2326(5) 0.5813(3) 0.34526(16) 0.0203(12) Uani 1 1 d . . . . .
H20 H 0.238062 0.593102 0.374684 0.024 Uiso 1 1 calc R U . . .
C21 C 0.1388(5) 0.6176(4) 0.32193(17) 0.0248(13) Uani 1 1 d . . . . .
H21 H 0.080523 0.653445 0.335064 0.030 Uiso 1 1 calc R U . . .
C22 C 0.1319(6) 0.6008(4) 0.27965(18) 0.0273(13) Uani 1 1 d . . . . .
H22 H 0.068836 0.625321 0.262889 0.033 Uiso 1 1 calc R U . . .
C23 C 0.2169(5) 0.5483(4) 0.26138(17) 0.0248(13) Uani 1 1 d . . . . .
H23 H 0.212135 0.536533 0.231941 0.030 Uiso 1 1 calc R U . . .
C24 C 0.3093(5) 0.5123(3) 0.28562(16) 0.0197(12) Uani 1 1 d . . . . .
C25 C 0.4038(5) 0.4538(3) 0.27106(16) 0.0203(12) Uani 1 1 d . . . . .
C26 C 0.4145(5) 0.4278(4) 0.22859(18) 0.0244(13) Uani 1 1 d . . . . .
H26 H 0.359316 0.448651 0.207779 0.029 Uiso 1 1 calc R U . . .
C27 C 0.5048(6) 0.3723(4) 0.21741(18) 0.0279(14) Uani 1 1 d . . . . .
H27 H 0.512193 0.354947 0.188762 0.033 Uiso 1 1 calc R U . . .
C28 C 0.5863(6) 0.3410(4) 0.24803(19) 0.0274(13) Uani 1 1 d . . . . .
H28 H 0.647891 0.301911 0.240243 0.033 Uiso 1 1 calc R U . . .
C29 C 0.5766(5) 0.3675(3) 0.28988(17) 0.0216(12) Uani 1 1 d . . . . .
H29 H 0.633228 0.346960 0.310328 0.026 Uiso 1 1 calc R U . . .
C30 C 0.4849(5) 0.4240(3) 0.30250(16) 0.0181(11) Uani 1 1 d . . . . .

loop_
_atom_site_aniso_label
_atom_site_aniso_U_11
_atom_site_aniso_U_22
_atom_site_aniso_U_33
_atom_site_aniso_U_23
_atom_site_aniso_U_13
_atom_site_aniso_U_12
Ir1 0.01328(11) 0.01625(10) 0.01248(10) -0.00010(8) 0.00024(8) 0.00028(8)
P1 0.0212(8) 0.0244(7) 0.0194(7) -0.0001(6) 0.0011(6) 0.0048(6)
F1 0.030(2) 0.0305(18) 0.0231(16) 0.0044(14) 0.0039(14) 0.0086(16)
F2 0.0191(19) 0.036(2) 0.0373(19) -0.0001(15) -0.0018(15) 0.0000(16)
F3 0.032(2) 0.045(2) 0.0209(17) 0.0059(15) 0.0014(14) 0.0065(17)
F4 0.051(3) 0.033(2) 0.0304(19) -0.0108(15) -0.0021(18) 0.0132(19)
F5 0.025(2) 0.048(2) 0.0304(19) 0.0034(16) 0.0034(15) 0.0029(17)
F6 0.032(2) 0.0236(18) 0.0361(19) 0.0075(14) 0.0088(16) 0.0072(15)
N1 0.016(2) 0.021(2) 0.017(2) 0.0019(18) -0.0063(17) 0.0045(19)
N2 0.025(3) 0.027(3) 0.019(2) -0.0012(19) -0.001(2) 0.007(2)
N3 0.018(3) 0.021(2) 0.034(3) 0.002(2) -0.001(2) -0.002(2)
N4 0.013(2) 0.018(2) 0.018(2) 0.0028(18) -0.0010(17) 0.0027(18)
N5 0.017(2) 0.019(2) 0.012(2) 0.0021(17) 0.0021(17) 0.0010(19)
N6 0.016(2) 0.019(2) 0.014(2) 0.0025(17) -0.0003(17) -0.0002(19)
C1 0.019(3) 0.016(3) 0.020(3) 0.000(2) -0.001(2) -0.002(2)
C2 0.030(3) 0.023(3) 0.023(3) -0.001(2) -0.004(2) 0.007(3)
C3 0.021(3) 0.029(3) 0.018(3) -0.002(2) 0.001(2) 0.003(2)
C4 0.018(3) 0.021(3) 0.016(2) -0.001(2) 0.001(2) 0.002(2)
C5 0.017(3) 0.023(3) 0.018(3) 0.004(2) -0.003(2) 0.003(2)
C6 0.016(3) 0.029(3) 0.025(3) 0.000(2) 0.002(2) -0.001(2)
C7 0.023(3) 0.023(3) 0.025(3) 0.000(2) -0.005(2) -0.001(2)
C8 0.021(3) 0.021(3) 0.022(3) 0.000(2) -0.003(2) -0.001(2)
C9 0.020(3) 0.022(3) 0.019(3) 0.000(2) 0.001(2) -0.002(2)
C10 0.029(3) 0.020(3) 0.020(3) -0.001(2) -0.002(2) 0.003(2)
C11 0.017(3) 0.027(3) 0.023(3) 0.001(2) -0.005(2) 0.004(2)
C12 0.015(3) 0.027(3) 0.028(3) -0.002(2) -0.002(2) -0.001(2)
C13 0.014(3) 0.026(3) 0.018(3) -0.001(2) -0.006(2) 0.002(2)
C14 0.018(3) 0.022(3) 0.011(2) -0.003(2) 0.002(2) -0.007(2)
C15 0.022(3) 0.020(3) 0.022(3) 0.000(2) -0.003(2) -0.003(2)
C16 0.022(3) 0.023(3) 0.033(3) 0.003(2) -0.001(2) -0.011(3)
C17 0.029(3) 0.021(3) 0.026(3) 0.002(2) 0.004(2) 0.002(3)
C18 0.022(3) 0.021(3) 0.019(3) 0.003(2) 0.003(2) 0.003(2)
C19 0.022(3) 0.024(3) 0.009(2) -0.005(2) -0.002(2) -0.001(2)
C20 0.019(3) 0.026(3) 0.017(2) -0.002(2) 0.004(2) -0.002(2)
C21 0.017(3) 0.031(3) 0.026(3) 0.001(2) 0.001(2) 0.005(3)
C22 0.020(3) 0.037(3) 0.025(3) 0.008(3) -0.006(2) 0.001(3)
C23 0.022(3) 0.030(3) 0.022(3) -0.001(2) 0.002(2) -0.001(3)
C24 0.018(3) 0.024(3) 0.018(2) -0.002(2) -0.001(2) 0.000(2)
C25 0.018(3) 0.024(3) 0.018(3) -0.001(2) 0.001(2) -0.004(2)
C26 0.020(3) 0.027(3) 0.026(3) 0.002(2) -0.001(2) -0.003(2)
C27 0.032(4) 0.031(3) 0.021(3) -0.008(2) 0.004(2) -0.001(3)
C28 0.024(3) 0.029(3) 0.029(3) -0.005(3) 0.004(3) 0.000(3)
C29 0.022(3) 0.021(3) 0.022(3) -0.001(2) 0.000(2) 0.004(2)
C30 0.016(3) 0.021(3) 0.017(2) 0.001(2) -0.002(2) -0.004(2)

loop_
_atom_type_symbol
_atom_type_description
_atom_type_scat_dispersion_real
_atom_type_scat_dispersion_imag
_atom_type_scat_source
C C 0.0033 0.0016 'International Tables Vol C Tables 4.2.6.8 and 6.1.1.4'
H H 0.0000 0.0000 'International Tables Vol C Tables 4.2.6.8 and 6.1.1.4'
F F 0.0171 0.0103 'International Tables Vol C Tables 4.2.6.8 and 6.1.1.4'
Ir Ir -1.4442 7.9887 'International Tables Vol C Tables 4.2.6.8 and 6.1.1.4'
N N 0.0061 0.0033 'International Tables Vol C Tables 4.2.6.8 and 6.1.1.4'
P P 0.1023 0.0942 'International Tables Vol C Tables 4.2.6.8 and 6.1.1.4'

loop_
_geom_angle_atom_site_label_1
_geom_angle_atom_site_label_2
_geom_angle_atom_site_label_3
_geom_angle
_geom_angle_site_symmetry_1
_geom_angle_site_symmetry_3
_geom_angle_publ_flag
C19 Ir1 C30 88.0(2) . . ?
C19 Ir1 N6 95.8(2) . . ?
C30 Ir1 N6 80.18(19) . . ?
C19 Ir1 N5 80.1(2) . . ?
C30 Ir1 N5 93.75(19) . . ?
N6 Ir1 N5 172.81(16) . . ?
C19 Ir1 N1 96.11(18) . . ?
C30 Ir1 N1 175.70(19) . . ?
N6 Ir1 N1 98.19(16) . . ?
N5 Ir1 N1 88.13(16) . . ?
C19 Ir1 N4 172.37(17) . . ?
C30 Ir1 N4 99.40(19) . . ?
N6 Ir1 N4 87.27(17) . . ?
N5 Ir1 N4 97.60(16) . . ?
N1 Ir1 N4 76.50(17) . . ?
F3 P1 F2 90.8(2) . . ?
F3 P1 F4 90.51(19) . . ?
F2 P1 F4 89.9(2) . . ?
F3 P1 F5 90.7(2) . . ?
F2 P1 F5 178.4(2) . . ?
F4 P1 F5 90.2(2) . . ?
F3 P1 F1 179.6(2) . . ?
F2 P1 F1 88.81(19) . . ?
F4 P1 F1 89.67(19) . . ?
F5 P1 F1 89.60(19) . . ?
F3 P1 F6 90.61(19) . . ?
F2 P1 F6 89.99(19) . . ?
F4 P1 F6 178.9(2) . . ?
F5 P1 F6 89.9(2) . . ?
F1 P1 F6 89.21(18) . . ?
C1 N1 C4 117.2(4) . . ?
C1 N1 Ir1 126.6(4) . . ?
C4 N1 Ir1 116.0(3) . . ?
C3 N2 C2 115.9(5) . . ?
C7 N3 C6 115.9(5) . . ?
C8 N4 C5 117.6(5) . . ?
C8 N4 Ir1 126.7(4) . . ?
C5 N4 Ir1 115.5(3) . . ?
C13 N5 C9 119.4(5) . . ?
C13 N5 Ir1 116.8(3) . . ?
C9 N5 Ir1 123.8(4) . . ?
C20 N6 C24 119.3(5) . . ?
C20 N6 Ir1 124.5(3) . . ?
C24 N6 Ir1 116.2(4) . . ?
N1 C1 C2 121.1(5) . . ?
N1 C1 H1 119.5 . . ?
C2 C1 H1 119.5 . . ?
N2 C2 C1 122.9(5) . . ?
N2 C2 H2 118.6 . . ?
C1 C2 H2 118.6 . . ?
N2 C3 C4 122.9(5) . . ?
N2 C3 H3 118.6 . . ?
C4 C3 H3 118.6 . . ?
N1 C4 C3 119.9(5) . . ?
N1 C4 C5 115.5(4) . . ?
C3 C4 C5 124.6(5) . . ?
N4 C5 C6 119.4(5) . . ?
N4 C5 C4 116.0(5) . . ?
C6 C5 C4 124.4(5) . . ?
N3 C6 C5 122.8(5) . . ?
N3 C6 H6 118.6 . . ?
C5 C6 H6 118.6 . . ?
N3 C7 C8 123.7(5) . . ?
N3 C7 H7 118.2 . . ?
C8 C7 H7 118.2 . . ?
N4 C8 C7 120.6(5) . . ?
N4 C8 H8 119.7 . . ?
C7 C8 H8 119.7 . . ?
N5 C9 C10 122.1(5) . . ?
N5 C9 H9 118.9 . . ?
C10 C9 H9 118.9 . . ?
C9 C10 C11 119.4(5) . . ?
C9 C10 H10 120.3 . . ?
C11 C10 H10 120.3 . . ?
C10 C11 C12 119.6(5) . . ?
C10 C11 H11 120.2 . . ?
C12 C11 H11 120.2 . . ?
C11 C12 C13 118.8(5) . . ?
C11 C12 H12 120.6 . . ?
C13 C12 H12 120.6 . . ?
N5 C13 C12 120.7(5) . . ?
N5 C13 C14 112.9(4) . . ?
C12 C13 C14 126.4(5) . . ?
C15 C14 C19 121.6(5) . . ?
C15 C14 C13 122.1(5) . . ?
C19 C14 C13 116.3(5) . . ?
C16 C15 C14 119.4(5) . . ?
C16 C15 H15 120.3 . . ?
C14 C15 H15 120.3 . . ?
C17 C16 C15 119.5(5) . . ?
C17 C16 H16 120.2 . . ?
C15 C16 H16 120.3 . . ?
C16 C17 C18 120.9(5) . . ?
C16 C17 H17 119.5 . . ?
C18 C17 H17 119.5 . . ?
C17 C18 C19 121.2(5) . . ?
C17 C18 H18 119.4 . . ?
C19 C18 H18 119.4 . . ?
C18 C19 C14 117.4(5) . . ?
C18 C19 Ir1 128.7(4) . . ?
C14 C19 Ir1 113.9(4) . . ?
N6 C20 C21 122.5(5) . . ?
N6 C20 H20 118.8 . . ?
C21 C20 H20 118.8 . . ?
C22 C21 C20 118.5(5) . . ?
C22 C21 H21 120.8 . . ?
C20 C21 H21 120.8 . . ?
C21 C22 C23 119.7(5) . . ?
C21 C22 H22 120.1 . . ?
C23 C22 H22 120.1 . . ?
C22 C23 C24 120.5(5) . . ?
C22 C23 H23 119.7 . . ?
C24 C23 H23 119.7 . . ?
N6 C24 C23 119.5(5) . . ?
N6 C24 C25 113.6(5) . . ?
C23 C24 C25 126.9(5) . . ?
C26 C25 C30 121.1(5) . . ?
C26 C25 C24 123.2(5) . . ?
C30 C25 C24 115.7(5) . . ?
C27 C26 C25 119.8(5) . . ?
C27 C26 H26 120.1 . . ?
C25 C26 H26 120.1 . . ?
C26 C27 C28 120.3(5) . . ?
C26 C27 H27 119.8 . . ?
C28 C27 H27 119.8 . . ?
C29 C28 C27 119.8(5) . . ?
C29 C28 H28 120.1 . . ?
C27 C28 H28 120.1 . . ?
C28 C29 C30 121.4(5) . . ?
C28 C29 H29 119.3 . . ?
C30 C29 H29 119.3 . . ?
C29 C30 C25 117.5(5) . . ?
C29 C30 Ir1 128.2(4) . . ?
C25 C30 Ir1 114.2(4) . . ?

loop_
_geom_bond_atom_site_label_1
_geom_bond_atom_site_label_2
_geom_bond_distance
_geom_bond_site_symmetry_2
_geom_bond_publ_flag
Ir1 C19 2.016(6) . ?
Ir1 C30 2.022(5) . ?
Ir1 N6 2.052(4) . ?
Ir1 N5 2.052(4) . ?
Ir1 N1 2.135(4) . ?
Ir1 N4 2.141(4) . ?
P1 F3 1.589(3) . ?
P1 F2 1.603(4) . ?
P1 F4 1.605(4) . ?
P1 F5 1.609(4) . ?
P1 F1 1.611(3) . ?
P1 F6 1.624(4) . ?
N1 C1 1.344(7) . ?
N1 C4 1.357(7) . ?
N2 C3 1.332(7) . ?
N2 C2 1.339(8) . ?
N3 C7 1.321(7) . ?
N3 C6 1.335(7) . ?
N4 C8 1.338(7) . ?
N4 C5 1.361(7) . ?
N5 C13 1.353(7) . ?
N5 C9 1.357(7) . ?
N6 C20 1.345(7) . ?
N6 C24 1.366(6) . ?
C1 C2 1.374(7) . ?
C1 H1 0.9500 . ?
C2 H2 0.9500 . ?
C3 C4 1.394(7) . ?
C3 H3 0.9500 . ?
C4 C5 1.462(7) . ?
C5 C6 1.399(8) . ?
C6 H6 0.9500 . ?
C7 C8 1.378(8) . ?
C7 H7 0.9500 . ?
C8 H8 0.9500 . ?
C9 C10 1.366(8) . ?
C9 H9 0.9500 . ?
C10 C11 1.375(8) . ?
C10 H10 0.9500 . ?
C11 C12 1.391(8) . ?
C11 H11 0.9500 . ?
C12 C13 1.403(8) . ?
C12 H12 0.9500 . ?
C13 C14 1.467(7) . ?
C14 C15 1.403(7) . ?
C14 C19 1.409(8) . ?
C15 C16 1.399(8) . ?
C15 H15 0.9500 . ?
C16 C17 1.387(8) . ?
C16 H16 0.9500 . ?
C17 C18 1.389(8) . ?
C17 H17 0.9500 . ?
C18 C19 1.403(7) . ?
C18 H18 0.9500 . ?
C20 C21 1.385(8) . ?
C20 H20 0.9500 . ?
C21 C22 1.364(8) . ?
C21 H21 0.9500 . ?
C22 C23 1.377(8) . ?
C22 H22 0.9500 . ?
C23 C24 1.387(8) . ?
C23 H23 0.9500 . ?
C24 C25 1.465(8) . ?
C25 C26 1.410(7) . ?
C25 C30 1.410(7) . ?
C26 C27 1.371(8) . ?
C26 H26 0.9500 . ?
C27 C28 1.403(8) . ?
C27 H27 0.9500 . ?
C28 C29 1.393(8) . ?
C28 H28 0.9500 . ?
C29 C30 1.404(8) . ?
C29 H29 0.9500 . ?

loop_
_geom_hbond_atom_site_label_D
_geom_hbond_atom_site_label_H
_geom_hbond_atom_site_label_A
_geom_hbond_distance_DH
_geom_hbond_distance_HA
_geom_hbond_distance_DA
_geom_hbond_angle_DHA
_geom_hbond_site_symmetry_A
C2 H2 F4 0.95 2.36 3.299(7) 169.6 4_566
C3 H3 F5 0.95 2.45 3.393(7) 172.3 5_566
C6 H6 F5 0.95 2.52 3.461(7) 171.8 5_566
C9 H9 F1 0.95 2.28 3.027(6) 135.1 8_655
C9 H9 N4 0.95 2.68 3.256(7) 119.9 .
C10 H10 F5 0.95 2.56 3.448(7) 155.1 8_655
C12 H12 F6 0.95 2.50 3.358(7) 150.6 1_655
C20 H20 F2 0.95 2.54 3.465(6) 163.1 .
C21 H21 F1 0.95 2.39 3.107(6) 131.6 .

loop_
_geom_torsion_atom_site_label_1
_geom_torsion_atom_site_label_2
_geom_torsion_atom_site_label_3
_geom_torsion_atom_site_label_4
_geom_torsion
_geom_torsion_site_symmetry_1
_geom_torsion_site_symmetry_2
_geom_torsion_site_symmetry_3
_geom_torsion_site_symmetry_4
_geom_torsion_publ_flag
C4 N1 C1 C2 3.0(8) . . . . ?
Ir1 N1 C1 C2 -171.6(4) . . . . ?
C3 N2 C2 C1 -2.7(8) . . . . ?
N1 C1 C2 N2 0.1(9) . . . . ?
C2 N2 C3 C4 2.2(8) . . . . ?
C1 N1 C4 C3 -3.5(7) . . . . ?
Ir1 N1 C4 C3 171.7(4) . . . . ?
C1 N1 C4 C5 177.2(5) . . . . ?
Ir1 N1 C4 C5 -7.6(6) . . . . ?
N2 C3 C4 N1 0.9(8) . . . . ?
N2 C3 C4 C5 -179.9(5) . . . . ?
C8 N4 C5 C6 -1.4(7) . . . . ?
Ir1 N4 C5 C6 174.2(4) . . . . ?
C8 N4 C5 C4 -178.3(5) . . . . ?
Ir1 N4 C5 C4 -2.7(6) . . . . ?
N1 C4 C5 N4 6.8(7) . . . . ?
C3 C4 C5 N4 -172.4(5) . . . . ?
N1 C4 C5 C6 -169.9(5) . . . . ?
C3 C4 C5 C6 10.8(9) . . . . ?
C7 N3 C6 C5 0.3(8) . . . . ?
N4 C5 C6 N3 0.9(8) . . . . ?
C4 C5 C6 N3 177.6(5) . . . . ?
C6 N3 C7 C8 -0.9(8) . . . . ?
C5 N4 C8 C7 0.8(8) . . . . ?
Ir1 N4 C8 C7 -174.3(4) . . . . ?
N3 C7 C8 N4 0.4(9) . . . . ?
C13 N5 C9 C10 -0.3(8) . . . . ?
Ir1 N5 C9 C10 178.0(4) . . . . ?
N5 C9 C10 C11 0.9(8) . . . . ?
C9 C10 C11 C12 -1.3(8) . . . . ?
C10 C11 C12 C13 1.0(8) . . . . ?
C9 N5 C13 C12 0.0(7) . . . . ?
Ir1 N5 C13 C12 -178.4(4) . . . . ?
C9 N5 C13 C14 178.2(4) . . . . ?
Ir1 N5 C13 C14 -0.1(6) . . . . ?
C11 C12 C13 N5 -0.4(8) . . . . ?
C11 C12 C13 C14 -178.4(5) . . . . ?
N5 C13 C14 C15 178.9(5) . . . . ?
C12 C13 C14 C15 -3.0(8) . . . . ?
N5 C13 C14 C19 -0.2(6) . . . . ?
C12 C13 C14 C19 177.9(5) . . . . ?
C19 C14 C15 C16 -0.5(8) . . . . ?
C13 C14 C15 C16 -179.5(5) . . . . ?
C14 C15 C16 C17 1.3(8) . . . . ?
C15 C16 C17 C18 -1.5(9) . . . . ?
C16 C17 C18 C19 1.0(8) . . . . ?
C17 C18 C19 C14 -0.2(8) . . . . ?
C17 C18 C19 Ir1 178.1(4) . . . . ?
C15 C14 C19 C18 0.0(7) . . . . ?
C13 C14 C19 C18 179.0(4) . . . . ?
C15 C14 C19 Ir1 -178.6(4) . . . . ?
C13 C14 C19 Ir1 0.4(6) . . . . ?
C24 N6 C20 C21 -0.2(8) . . . . ?
Ir1 N6 C20 C21 -179.1(4) . . . . ?
N6 C20 C21 C22 -0.4(9) . . . . ?
C20 C21 C22 C23 0.5(9) . . . . ?
C21 C22 C23 C24 0.0(9) . . . . ?
C20 N6 C24 C23 0.7(8) . . . . ?
Ir1 N6 C24 C23 179.7(4) . . . . ?
C20 N6 C24 C25 -178.4(5) . . . . ?
Ir1 N6 C24 C25 0.6(6) . . . . ?
C22 C23 C24 N6 -0.6(9) . . . . ?
C22 C23 C24 C25 178.3(5) . . . . ?
N6 C24 C25 C26 -179.2(5) . . . . ?
C23 C24 C25 C26 1.8(9) . . . . ?
N6 C24 C25 C30 1.1(7) . . . . ?
C23 C24 C25 C30 -177.9(5) . . . . ?
C30 C25 C26 C27 0.2(9) . . . . ?
C24 C25 C26 C27 -179.4(5) . . . . ?
C25 C26 C27 C28 0.2(9) . . . . ?
C26 C27 C28 C29 -1.0(9) . . . . ?
C27 C28 C29 C30 1.3(9) . . . . ?
C28 C29 C30 C25 -0.8(8) . . . . ?
C28 C29 C30 Ir1 -178.4(4) . . . . ?
C26 C25 C30 C29 0.1(8) . . . . ?
C24 C25 C30 C29 179.8(5) . . . . ?
C26 C25 C30 Ir1 178.0(4) . . . . ?
C24 C25 C30 Ir1 -2.3(6) . . . . ?
